data_4104749
loop_
_publ_author_name
'K. C. Nicolaou'
'Xiao-Shui Peng'
'Ya-Ping Sun'
'Damien Polet'
'Bin Zou'
'Chek Shik Lim'
'David Y.-K. Chen'

_publ_section_title
;
 Total Synthesis and Biological Evaluation of Cortistatins A and J and
 Analogues Thereof
;
_journal_name_full 'Journal of the American Chemical Society'
_journal_page_first 10587
_journal_page_last 10597
_journal_paper_doi 10.1021/ja902939t
_journal_volume 131
_journal_year 2009
_chemical_absolute_configuration syn
_chemical_formula_moiety 'C28 H29 Cl N2 O8'
_chemical_formula_sum 'C28 H29 Cl N2 O8'
_chemical_formula_weight 557.00
_space_group_IT_number 15
_symmetry_cell_setting monoclinic
_symmetry_Int_Tables_number 15
_symmetry_space_group_name_Hall '-C 2yc'
_symmetry_space_group_name_H-M 'C 1 2/c 1'
_cell_angle_alpha 90.0000
_cell_angle_beta 125.6197(11)
_cell_angle_gamma 90.0000
_cell_formula_units_Z 8
_cell_length_a 28.0108(10)
_cell_length_b 12.6124(2)
_cell_length_c 18.5089(6)
_cell_measurement_reflns_used 40898
_cell_measurement_temperature 80.1
_cell_measurement_theta_max 72.1
_cell_measurement_theta_min 1.8
_cell_volume 5315.5(3)
_computing_cell_refinement PROCESS
_computing_data_collection PROCESS
_computing_data_reduction CrystalStructure
_computing_publication_material 'CrystalStructure 3.8'
_computing_structure_refinement CRYSTALS
_computing_structure_solution SIR92
_diffrn_ambient_temperature 80
_diffrn_detector_area_resol_mean 10.00
_diffrn_measured_fraction_theta_full 0.954
_diffrn_measured_fraction_theta_max 0.954
_diffrn_measurement_device_type 'Rigaku RAXIS-SPIDER'
_diffrn_measurement_method \w
_diffrn_radiation_probe x-ray
_diffrn_radiation_type 'Mo K\a'
_diffrn_radiation_wavelength 0.71075
_diffrn_reflns_av_R_equivalents 0.063
_diffrn_reflns_limit_h_max 38
_diffrn_reflns_limit_h_min -38
_diffrn_reflns_limit_k_max 18
_diffrn_reflns_limit_k_min -18
_diffrn_reflns_limit_l_max 26
_diffrn_reflns_limit_l_min -26
_diffrn_reflns_number 26379
_diffrn_reflns_theta_full 30.54
_diffrn_reflns_theta_max 30.54
_diffrn_source 'rotating anode'
_diffrn_source_type 'Rigaku MM-007HF'
_exptl_absorpt_coefficient_mu 0.198
_exptl_absorpt_correction_T_max 0.961
_exptl_absorpt_correction_T_min 0.799
_exptl_absorpt_correction_type multi-scan
_exptl_absorpt_process_details
;
    Higashi, T. (1995). Program for Absorption Correction.
    Rigaku Corporation, Tokyo, Japan.
;
_exptl_crystal_colour colorless
_exptl_crystal_density_diffrn 1.392
_exptl_crystal_description prism
_exptl_crystal_F_000 2336.00
_exptl_crystal_recrystallization_method 'dichloromethane, hexane'
_exptl_crystal_size_max 0.20
_exptl_crystal_size_mid 0.20
_exptl_crystal_size_min 0.20
_refine_diff_density_max 67.70
_refine_diff_density_min -8.52
_refine_ls_extinction_coef -36(6)
_refine_ls_extinction_method 'Larson (1970) Crystallographic Computing eq. 22'
_refine_ls_goodness_of_fit_ref 3.837
_refine_ls_hydrogen_treatment mixed
_refine_ls_number_parameters 492
_refine_ls_number_reflns 15621
_refine_ls_R_factor_gt 0.0818
_refine_ls_shift/su_max 0.0000
_refine_ls_structure_factor_coef F
_refine_ls_weighting_details 'w = 1.0'
_refine_ls_weighting_scheme unit
_refine_ls_wR_factor_ref 0.0825
_reflns_number_gt 15397
_reflns_number_total 7755
_reflns_threshold_expression F^2^>2.0\s(F^2^)
_cod_data_source_file ja902939t_si_003.cif
_cod_data_source_block '__SYP_131008_21'
_cod_original_sg_symbol_H-M 'C 2/c'
_cod_database_code 4104749

loop_
_symmetry_equiv_pos_site_id
_symmetry_equiv_pos_as_xyz
1 +X,+Y,+Z
2 -X,+Y,1/2-Z
3 -X,-Y,-Z
4 +X,-Y,1/2+Z
5 1/2+X,1/2+Y,+Z
6 1/2-X,1/2+Y,1/2-Z
7 1/2-X,1/2-Y,-Z
8 1/2+X,1/2-Y,1/2+Z

loop_
_atom_site_label
_atom_site_type_symbol
_atom_site_fract_x
_atom_site_fract_y
_atom_site_fract_z
_atom_site_U_iso_or_equiv
_atom_site_adp_type
_atom_site_occupancy
_atom_site_symmetry_multiplicity
_atom_site_calc_flag
_atom_site_refinement_flags
Cl(1) Cl 1.01909(5) 0.33780(9) 0.34190(7) 0.0778(3) Uani 0.95 1 d P
O(1) O 0.62128(8) 0.52066(13) -0.10360(11) 0.0407(5) Uani 1.02 1 d P
O(2) O 0.57272(9) 0.43678(17) -0.06480(14) 0.0570(7) Uani 1.00 1 d P
O(3) O 0.86480(7) 0.21292(12) 0.18312(10) 0.0307(4) Uani 1.00 1 d P
O(4) O 0.80732(6) 0.11125(11) 0.20314(10) 0.0269(4) Uani 1.01 1 d P
O(5) O 0.77500(7) -0.07572(13) 0.12339(10) 0.0386(4) Uani 1.00 1 d P
O(6) O 0.88412(7) 0.23612(11) 0.47035(11) 0.0313(4) Uani 1.03 1 d P
O(7) O 0.81998(7) 0.09950(12) 0.40760(11) 0.0318(4) Uani 1.00 1 d P
O(8) O 0.91511(6) -0.24115(10) 0.39552(9) 0.0268(3) Uani 1.01 1 d P
N(1) N 0.61748(9) 0.45359(15) -0.05988(13) 0.0320(5) Uani 0.98 1 d P
N(2) N 0.89487(8) 0.11545(13) 0.39181(12) 0.0274(4) Uani 1.04 1 d P
C(1) C 0.77180(10) 0.35722(17) 0.08034(14) 0.0286(5) Uani 1.02 1 d P
C(2) C 0.72342(10) 0.42016(17) 0.02312(14) 0.0313(6) Uani 1.05 1 d P
C(3) C 0.66996(10) 0.38846(17) 0.00294(14) 0.0285(5) Uani 1.01 1 d P
C(4) C 0.66253(11) 0.2993(2) 0.03763(17) 0.0348(7) Uani 0.99 1 d P
C(5) C 0.71113(10) 0.23663(19) 0.09487(16) 0.0298(6) Uani 0.97 1 d P
C(6) C 0.76573(9) 0.26497(15) 0.11581(13) 0.0260(5) Uani 1.05 1 d P
C(7) C 0.81843(9) 0.19583(15) 0.17083(13) 0.0225(5) Uani 0.99 1 d P
C(8) C 0.86749(15) 0.4494(2) 0.5681(2) 0.0541(10) Uani 0.98 1 d P
C(9) C 0.88655(12) 0.3542(2) 0.57256(19) 0.0463(8) Uani 1.02 1 d P
C(10) C 0.85112(11) 0.2721(2) 0.50456(18) 0.0322(7) Uani 0.96 1 d P
C(11) C 0.86270(9) 0.14614(16) 0.42130(14) 0.0252(5) Uani 0.99 1 d P
C(12) C 0.94102(10) 0.18171(17) 0.40164(16) 0.0232(6) Uani 0.95 1 d P
C(13) C 0.87872(9) 0.01548(15) 0.34270(13) 0.0239(5) Uani 1.00 1 d P
C(14) C 0.85112(9) 0.03007(15) 0.24347(13) 0.0212(5) Uani 0.97 1 d P
C(15) C 0.82147(9) -0.07449(16) 0.19603(14) 0.0236(5) Uani 0.96 1 d P
C(16) C 0.85178(9) -0.17151(16) 0.24784(13) 0.0276(5) Uani 1.05 1 d P
C(17) C 0.91335(9) -0.16777(15) 0.33417(13) 0.0222(5) Uani 0.99 1 d P
C(18) C 0.93104(10) -0.05884(16) 0.37910(15) 0.0265(5) Uani 1.00 1 d P
C(19) C 0.95880(11) -0.21733(19) 0.32176(17) 0.0326(6) Uani 0.99 1 d P
C(20) C 0.95401(12) -0.3374(2) 0.33445(19) 0.0404(7) Uani 1.01 1 d P
C(21) C 0.91087(10) -0.34447(16) 0.35917(15) 0.0284(5) Uani 0.97 1 d P
C(22) C 0.92528(12) -0.42589(18) 0.43094(17) 0.0349(6) Uani 0.97 1 d P
C(23) C 0.90779(12) -0.53506(18) 0.39166(17) 0.0329(6) Uani 0.90 1 d P
C(24) C 0.84150(11) -0.54179(18) 0.32332(17) 0.0377(6) Uani 0.96 1 d P
C(25) C 0.81702(10) -0.44990(17) 0.26103(15) 0.0314(6) Uani 1.01 1 d P
C(26) C 0.84860(10) -0.35925(16) 0.27728(14) 0.0308(5) Uani 1.00 1 d P
C(27) C 0.82220(10) -0.26403(16) 0.22244(15) 0.0296(5) Uani 1.03 1 d P
C(28) C 1.0000 0.2628(3) 0.2500 0.0379(11) Uani 0.95 2 d SP
H(1) H 0.8076(13) 0.371(2) 0.0916(16) 0.038(7) Uiso 1.00 1 c .
H(2) H 0.7234(9) 0.4804(18) -0.0080(15) 0.023(5) Uiso 1.00 1 c .
H(3) H 0.6242(15) 0.281(2) 0.023(2) 0.060(9) Uiso 1.00 1 c .
H(4) H 0.7062(11) 0.180(2) 0.1183(17) 0.037(7) Uiso 1.00 1 c .
H(5) H 0.8784(10) 0.0483(16) 0.2316(13) 0.017(5) Uiso 1.00 1 c .
H(6) H 0.8902(16) 0.514(3) 0.611(2) 0.086(11) Uiso 1.00 1 c .
H(7) H 0.8338(15) 0.476(2) 0.512(2) 0.054(9) Uiso 1.00 1 c .
H(8) H 0.9290(15) 0.330(2) 0.625(2) 0.063(9) Uiso 1.00 1 c .
H(9) H 0.8129(11) 0.3045(19) 0.4538(17) 0.035(6) Uiso 1.00 1 c .
H(10) H 0.8444(11) 0.216(2) 0.5264(17) 0.038(7) Uiso 1.00 1 c .
H(11) H 0.9664(13) 0.206(2) 0.460(2) 0.048(8) Uiso 1.00 1 c .
H(12) H 0.9228(11) 0.245(2) 0.3635(18) 0.043(7) Uiso 1.00 1 c .
H(13) H 0.9600(12) 0.151(2) 0.3849(17) 0.041(7) Uiso 1.00 1 c .
H(14) H 0.8502(9) -0.0185(17) 0.3474(13) 0.017(5) Uiso 1.00 1 c .
H(15) H 0.9601(11) -0.0288(18) 0.3730(15) 0.029(6) Uiso 1.00 1 c .
H(16) H 0.9514(11) -0.0694(19) 0.4427(18) 0.035(6) Uiso 1.00 1 c .
H(17) H 0.9531(10) -0.1942(18) 0.2689(17) 0.026(6) Uiso 1.00 1 c .
H(18) H 0.9974(13) -0.191(2) 0.3633(19) 0.047(7) Uiso 1.00 1 c .
H(19) H 0.9409(12) -0.367(2) 0.280(2) 0.051(8) Uiso 1.00 1 c .
H(20) H 0.9944(11) -0.3718(19) 0.3871(16) 0.033(6) Uiso 1.00 1 c .
H(21) H 0.9712(12) -0.4214(19) 0.4807(18) 0.042(7) Uiso 1.00 1 c .
H(22) H 0.9040(14) -0.408(2) 0.458(2) 0.059(9) Uiso 1.00 1 c .
H(23) H 0.9265 -0.5507 0.3635 0.036 Uiso 1.00 1 c R
H(24) H 0.9198 -0.5851 0.4376 0.036 Uiso 1.00 1 c R
H(25) H 0.8325 -0.6050 0.2897 0.039 Uiso 1.00 1 c R
H(26) H 0.8236 -0.5440 0.3539 0.039 Uiso 1.00 1 c R
H(27) H 0.7744(14) -0.450(2) 0.213(2) 0.055(8) Uiso 1.00 1 c .
H(28) H 0.7860(11) -0.2645(17) 0.1703(17) 0.027(6) Uiso 1.00 1 c .
H(29) H 0.9702(15) 0.218(2) 0.236(2) 0.070(10) Uiso 1.00 1 c .

loop_
_atom_site_aniso_label
_atom_site_aniso_U_11
_atom_site_aniso_U_22
_atom_site_aniso_U_33
_atom_site_aniso_U_12
_atom_site_aniso_U_13
_atom_site_aniso_U_23
Cl(1) 0.0857(7) 0.0970(7) 0.0760(6) -0.0467(5) 0.0614(6) -0.0433(5)
O(1) 0.0482(11) 0.0381(9) 0.0310(9) 0.0138(7) 0.0203(8) 0.0120(7)
O(2) 0.0379(12) 0.0706(15) 0.0668(14) 0.0246(9) 0.0329(11) 0.0310(11)
O(3) 0.0229(8) 0.0273(8) 0.0363(9) -0.0007(6) 0.0140(7) 0.0077(6)
O(4) 0.0233(8) 0.0242(7) 0.0322(8) 0.0048(5) 0.0156(6) 0.0106(5)
O(5) 0.0338(10) 0.0329(9) 0.0274(8) -0.0047(6) 0.0055(7) 0.0097(6)
O(6) 0.0300(8) 0.0245(7) 0.0389(9) -0.0005(6) 0.0197(7) -0.0046(6)
O(7) 0.0263(9) 0.0285(8) 0.0413(10) -0.0027(6) 0.0200(7) -0.0034(6)
O(8) 0.0244(8) 0.0201(7) 0.0246(8) 0.0014(5) 0.0078(6) 0.0034(5)
N(1) 0.0349(13) 0.0340(11) 0.0297(10) 0.0126(8) 0.0203(9) 0.0075(8)
N(2) 0.0265(9) 0.0210(8) 0.0351(10) -0.0027(6) 0.0181(8) -0.0019(6)
C(1) 0.0283(13) 0.0263(10) 0.0276(11) -0.0009(8) 0.0142(9) 0.0031(8)
C(2) 0.0375(13) 0.0255(11) 0.0289(11) 0.0030(8) 0.0182(9) 0.0051(8)
C(3) 0.0316(13) 0.0280(11) 0.0260(11) 0.0093(8) 0.0168(9) 0.0049(8)
C(4) 0.0292(14) 0.0381(13) 0.0414(14) 0.0097(10) 0.0230(11) 0.0125(10)
C(5) 0.0313(13) 0.0288(12) 0.0357(13) 0.0064(9) 0.0230(11) 0.0131(9)
C(6) 0.0287(11) 0.0239(10) 0.0241(10) 0.0014(7) 0.0146(8) 0.0004(7)
C(7) 0.0233(12) 0.0203(9) 0.0204(10) -0.0012(7) 0.0107(8) 0.0012(7)
C(8) 0.0437(19) 0.0488(19) 0.071(2) -0.0101(14) 0.0339(18) -0.0258(16)
C(9) 0.0300(14) 0.0573(18) 0.0480(17) -0.0006(11) 0.0208(13) -0.0186(12)
C(10) 0.0315(14) 0.0261(13) 0.0430(16) 0.0014(9) 0.0240(12) -0.0054(10)
C(11) 0.0231(11) 0.0203(10) 0.0249(11) 0.0012(7) 0.0098(9) 0.0029(7)
C(12) 0.0205(12) 0.0202(11) 0.0282(13) -0.0013(8) 0.0137(10) -0.0013(8)
C(13) 0.0240(11) 0.0195(9) 0.0249(10) -0.0005(7) 0.0124(8) 0.0016(7)
C(14) 0.0193(11) 0.0185(9) 0.0232(10) 0.0023(7) 0.0108(8) 0.0055(7)
C(15) 0.0221(11) 0.0216(10) 0.0213(10) -0.0020(7) 0.0093(8) 0.0032(7)
C(16) 0.0258(11) 0.0267(10) 0.0250(10) 0.0021(7) 0.0118(8) 0.0019(7)
C(17) 0.0209(10) 0.0194(9) 0.0225(10) 0.0007(7) 0.0105(8) -0.0020(7)
C(18) 0.0226(12) 0.0204(10) 0.0259(12) 0.0011(8) 0.0081(9) -0.0011(7)
C(19) 0.0282(13) 0.0322(12) 0.0360(15) -0.0022(9) 0.0179(11) -0.0059(9)
C(20) 0.0369(15) 0.0331(13) 0.0453(17) 0.0047(10) 0.0205(13) -0.0075(10)
C(21) 0.0224(11) 0.0179(10) 0.0298(12) 0.0012(7) 0.0066(9) -0.0006(8)
C(22) 0.0333(15) 0.0246(11) 0.0289(13) 0.0046(9) 0.0079(10) 0.0041(8)
C(23) 0.0356(15) 0.0216(11) 0.0314(13) 0.0038(9) 0.0138(11) 0.0023(9)
C(24) 0.0364(15) 0.0225(12) 0.0375(14) -0.0006(9) 0.0120(11) 0.0028(9)
C(25) 0.0278(13) 0.0235(10) 0.0298(12) 0.0021(8) 0.0094(10) -0.0010(8)
C(26) 0.0282(12) 0.0202(10) 0.0298(12) 0.0023(8) 0.0089(9) 0.0010(8)
C(27) 0.0247(12) 0.0246(10) 0.0271(11) 0.0005(8) 0.0081(9) -0.0003(8)
C(28) 0.028(2) 0.047(2) 0.037(2) 0.0000 0.0179(17) 0.0000

loop_
_atom_type_symbol
_atom_type_description
_atom_type_scat_dispersion_real
_atom_type_scat_dispersion_imag
_atom_type_scat_source
C C 0.003 0.002
;
International Tables for Crystallography
(1992, Vol. C, Tables 4.2.6.8 and 6.1.1.4)
;
H H 0.000 0.000
;
International Tables for Crystallography
(1992, Vol. C, Table 6.1.1.4)
;
Cl Cl 0.148 0.159
;
International Tables for Crystallography
(1992, Vol. C, Tables 4.2.6.8 and 6.1.1.4)
;
N N 0.006 0.003
;
International Tables for Crystallography
(1992, Vol. C, Tables 4.2.6.8 and 6.1.1.4)
;
O O 0.011 0.006
;
International Tables for Crystallography
(1992, Vol. C, Tables 4.2.6.8 and 6.1.1.4)
;

loop_
_geom_angle_atom_site_label_1
_geom_angle_atom_site_label_2
_geom_angle_atom_site_label_3
_geom_angle
_geom_angle_publ_flag
_geom_angle_site_symmetry_1
_geom_angle_site_symmetry_3
C(7) O(4) C(14) 116.7(2) yes . .
C(10) O(6) C(11) 113.8(2) yes . .
C(17) O(8) C(21) 104.90(18) yes . .
O(1) N(1) O(2) 123.66(19) yes . .
O(1) N(1) C(3) 118.4(2) yes . .
O(2) N(1) C(3) 117.9(2) yes . .
C(11) N(2) C(12) 122.37(18) yes . .
C(11) N(2) C(13) 117.3(2) yes . .
C(12) N(2) C(13) 120.1(2) yes . .
C(2) C(1) C(6) 120.4(2) yes . .
C(1) C(2) C(3) 117.8(2) yes . .
N(1) C(3) C(2) 118.5(2) yes . .
N(1) C(3) C(4) 118.1(2) yes . .
C(2) C(3) C(4) 123.4(2) yes . .
C(3) C(4) C(5) 118.5(2) yes . .
C(4) C(5) C(6) 119.9(2) yes . .
C(1) C(6) C(5) 120.01(18) yes . .
C(1) C(6) C(7) 117.8(2) yes . .
C(5) C(6) C(7) 122.1(2) yes . .
O(3) C(7) O(4) 124.27(17) yes . .
O(3) C(7) C(6) 123.8(2) yes . .
O(4) C(7) C(6) 112.0(2) yes . .
C(8) C(9) C(10) 123.2(2) yes . .
O(6) C(10) C(9) 107.8(2) yes . .
O(6) C(11) O(7) 122.7(2) yes . .
O(6) C(11) N(2) 111.7(2) yes . .
O(7) C(11) N(2) 125.5(2) yes . .
N(2) C(13) C(14) 113.48(16) yes . .
N(2) C(13) C(18) 112.64(14) yes . .
C(14) C(13) C(18) 106.7(2) yes . .
O(4) C(14) C(13) 113.1(2) yes . .
O(4) C(14) C(15) 107.64(13) yes . .
C(13) C(14) C(15) 108.05(17) yes . .
O(5) C(15) C(14) 121.39(17) yes . .
O(5) C(15) C(16) 123.33(18) yes . .
C(14) C(15) C(16) 115.16(14) yes . .
C(15) C(16) C(17) 121.74(16) yes . .
C(15) C(16) C(27) 119.07(15) yes . .
C(17) C(16) C(27) 118.90(17) yes . .
O(8) C(17) C(16) 107.73(18) yes . .
O(8) C(17) C(18) 107.22(19) yes . .
O(8) C(17) C(19) 101.73(16) yes . .
C(16) C(17) C(18) 114.09(16) yes . .
C(16) C(17) C(19) 111.0(2) yes . .
C(18) C(17) C(19) 114.1(2) yes . .
C(13) C(18) C(17) 112.79(15) yes . .
C(17) C(19) C(20) 102.7(2) yes . .
C(19) C(20) C(21) 104.8(2) yes . .
O(8) C(21) C(20) 102.93(19) yes . .
O(8) C(21) C(22) 107.0(2) yes . .
O(8) C(21) C(26) 108.21(17) yes . .
C(20) C(21) C(22) 116.4(2) yes . .
C(20) C(21) C(26) 111.0(2) yes . .
C(22) C(21) C(26) 110.6(2) yes . .
C(21) C(22) C(23) 110.3(2) yes . .
C(22) C(23) C(24) 110.5(2) yes . .
C(23) C(24) C(25) 112.8(2) yes . .
C(24) C(25) C(26) 122.19(17) yes . .
C(21) C(26) C(25) 122.91(18) yes . .
C(21) C(26) C(27) 114.51(17) yes . .
C(25) C(26) C(27) 122.16(17) yes . .
C(16) C(27) C(26) 120.57(16) yes . .
Cl(1) C(28) Cl(1) 114.0(2) yes . 2_755
C(2) C(1) H(1) 121.5(15) no . .
C(6) C(1) H(1) 117.9(15) no . .
C(1) C(2) H(2) 125.1(15) no . .
C(3) C(2) H(2) 116.8(14) no . .
C(3) C(4) H(3) 121.0(17) no . .
C(5) C(4) H(3) 120.5(17) no . .
C(4) C(5) H(4) 118.1(17) no . .
C(6) C(5) H(4) 121.9(17) no . .
C(9) C(8) H(6) 128.4(19) no . .
C(9) C(8) H(7) 120(2) no . .
H(6) C(8) H(7) 109(2) no . .
C(8) C(9) H(8) 121.6(17) no . .
C(10) C(9) H(8) 115.2(17) no . .
O(6) C(10) H(9) 108(2) no . .
O(6) C(10) H(10) 108(2) no . .
C(9) C(10) H(9) 109.2(14) no . .
C(9) C(10) H(10) 112.6(17) no . .
H(9) C(10) H(10) 111(2) no . .
N(2) C(12) H(11) 111(2) no . .
N(2) C(12) H(12) 108.8(18) no . .
N(2) C(12) H(13) 113.2(19) no . .
H(11) C(12) H(12) 107(2) no . .
H(11) C(12) H(13) 110(2) no . .
H(12) C(12) H(13) 106(3) no . .
N(2) C(13) H(14) 107.7(15) no . .
C(14) C(13) H(14) 107.4(11) no . .
C(18) C(13) H(14) 108.8(12) no . .
O(4) C(14) H(5) 105.7(11) no . .
C(13) C(14) H(5) 113.5(11) no . .
C(15) C(14) H(5) 108.7(13) no . .
C(13) C(18) H(15) 111.5(13) no . .
C(13) C(18) H(16) 110.7(19) no . .
C(17) C(18) H(15) 108.5(16) no . .
C(17) C(18) H(16) 108.1(14) no . .
H(15) C(18) H(16) 105(2) no . .
C(17) C(19) H(17) 111.8(16) no . .
C(17) C(19) H(18) 113(2) no . .
C(20) C(19) H(17) 118.9(14) no . .
C(20) C(19) H(18) 111.9(16) no . .
H(17) C(19) H(18) 99(2) no . .
C(19) C(20) H(19) 104(2) no . .
C(19) C(20) H(20) 113.4(13) no . .
C(21) C(20) H(19) 115(2) no . .
C(21) C(20) H(20) 108(2) no . .
H(19) C(20) H(20) 111(2) no . .
C(21) C(22) H(21) 106.8(18) no . .
C(21) C(22) H(22) 110.2(16) no . .
C(23) C(22) H(21) 111.0(14) no . .
C(23) C(22) H(22) 109.1(17) no . .
H(21) C(22) H(22) 109(2) no . .
C(22) C(23) H(23) 109.1 no . .
C(22) C(23) H(24) 109.3 no . .
C(24) C(23) H(23) 109.1 no . .
C(24) C(23) H(24) 109.3 no . .
H(23) C(23) H(24) 109.4 no . .
C(23) C(24) H(25) 108.8 no . .
C(23) C(24) H(26) 108.5 no . .
C(25) C(24) H(25) 108.6 no . .
C(25) C(24) H(26) 108.6 no . .
H(25) C(24) H(26) 109.5 no . .
C(24) C(25) H(27) 117.4(19) no . .
C(26) C(25) H(27) 119.4(17) no . .
C(16) C(27) H(28) 117.2(15) no . .
C(26) C(27) H(28) 122.2(15) no . .
Cl(1) C(28) H(29) 109(2) no . .
Cl(1) C(28) H(29) 110(2) no . 2_755
Cl(1) C(28) H(29) 110(2) no 2_755 .
Cl(1) C(28) H(29) 109(2) no 2_755 2_755
H(29) C(28) H(29) 103(3) no . 2_755

loop_
_geom_bond_atom_site_label_1
_geom_bond_atom_site_label_2
_geom_bond_distance
_geom_bond_publ_flag
_geom_bond_site_symmetry_2
Cl(1) C(28) 1.736(2) yes .
O(1) N(1) 1.217(3) yes .
O(2) N(1) 1.222(3) yes .
O(3) C(7) 1.200(3) yes .
O(4) C(7) 1.345(2) yes .
O(4) C(14) 1.430(2) yes .
O(5) C(15) 1.210(2) yes .
O(6) C(10) 1.464(4) yes .
O(6) C(11) 1.356(2) yes .
O(7) C(11) 1.220(3) yes .
O(8) C(17) 1.443(2) yes .
O(8) C(21) 1.439(2) yes .
N(1) C(3) 1.482(2) yes .
N(2) C(11) 1.354(4) yes .
N(2) C(12) 1.459(3) yes .
N(2) C(13) 1.463(2) yes .
C(1) C(2) 1.384(2) yes .
C(1) C(6) 1.394(3) yes .
C(2) C(3) 1.375(4) yes .
C(3) C(4) 1.370(3) yes .
C(4) C(5) 1.386(3) yes .
C(5) C(6) 1.388(3) yes .
C(6) C(7) 1.492(2) yes .
C(8) C(9) 1.297(4) yes .
C(9) C(10) 1.479(3) yes .
C(13) C(14) 1.533(3) yes .
C(13) C(18) 1.527(3) yes .
C(14) C(15) 1.533(2) yes .
C(15) C(16) 1.480(2) yes .
C(16) C(17) 1.523(2) yes .
C(16) C(27) 1.347(2) yes .
C(17) C(18) 1.531(2) yes .
C(17) C(19) 1.551(4) yes .
C(19) C(20) 1.551(3) yes .
C(20) C(21) 1.524(5) yes .
C(21) C(22) 1.535(3) yes .
C(21) C(26) 1.515(2) yes .
C(22) C(23) 1.500(3) yes .
C(23) C(24) 1.523(3) yes .
C(24) C(25) 1.491(3) yes .
C(25) C(26) 1.368(3) yes .
C(26) C(27) 1.465(2) yes .
C(1) H(1) 0.91(3) no .
C(2) H(2) 0.95(2) no .
C(4) H(3) 0.97(4) no .
C(5) H(4) 0.89(3) no .
C(8) H(6) 1.05(3) no .
C(8) H(7) 0.98(2) no .
C(9) H(8) 1.05(3) no .
C(10) H(9) 1.01(2) no .
C(10) H(10) 0.89(3) no .
C(12) H(11) 0.93(2) no .
C(12) H(12) 0.99(2) no .
C(12) H(13) 0.85(3) no .
C(13) H(14) 0.95(3) no .
C(14) H(5) 0.94(3) no .
C(18) H(15) 0.96(3) no .
C(18) H(16) 0.97(3) no .
C(19) H(17) 0.94(3) no .
C(19) H(18) 0.95(2) no .
C(20) H(19) 0.93(3) no .
C(22) H(21) 1.06(2) no .
C(22) H(22) 1.00(4) no .
C(23) H(23) 0.950 no .
C(23) H(24) 0.950 no .
C(24) H(25) 0.950 no .
C(24) H(26) 0.950 no .
C(25) H(27) 0.99(2) no .
C(27) H(28) 0.91(2) no .
C(28) H(29) 0.91(4) no .
C(28) H(29) 0.91(4) no 2_755

loop_
_geom_contact_atom_site_label_1
_geom_contact_atom_site_label_2
_geom_contact_distance
_geom_contact_site_symmetry_2
Cl(1) C(12) 3.563(3) .
O(1) O(3) 3.416(2) 7_655
O(1) O(5) 3.209(3) 7_655
O(1) O(7) 3.147(2) 6_655
O(1) C(10) 3.516(3) 6_655
O(1) C(11) 3.511(3) 6_655
O(1) C(14) 3.169(3) 7_655
O(1) C(15) 3.026(4) 7_655
O(2) O(7) 3.395(2) 6_655
O(2) N(2) 3.573(3) 6_655
O(2) C(11) 3.421(2) 6_655
O(2) C(18) 3.500(4) 6_655
O(3) O(1) 3.416(2) 7_655
O(3) N(1) 3.343(3) 7_655
O(3) C(2) 3.537(2) 7_655
O(3) C(3) 3.246(3) 7_655
O(3) C(28) 3.288(2) .
O(5) O(1) 3.209(3) 7_655
O(5) C(2) 3.368(3) 7_655
O(5) C(8) 3.481(3) 6_645
O(5) C(10) 3.468(2) 6_645
O(6) C(23) 3.466(3) 1_565
O(6) C(24) 3.591(2) 1_565
O(7) O(1) 3.147(2) 6_645
O(7) O(2) 3.395(2) 6_645
O(7) N(1) 2.941(2) 6_645
O(7) C(2) 3.171(3) 6_645
O(7) C(3) 3.060(2) 6_645
O(7) C(25) 3.302(2) 6_655
O(8) C(4) 3.107(4) 6_645
N(1) O(3) 3.343(3) 7_655
N(1) O(7) 2.941(2) 6_655
N(1) C(11) 3.336(3) 6_655
N(2) O(2) 3.573(3) 6_645
C(1) C(6) 3.495(3) 7_655
C(2) O(3) 3.537(2) 7_655
C(2) O(5) 3.368(3) 7_655
C(2) O(7) 3.171(3) 6_655
C(2) C(7) 3.391(3) 7_655
C(3) O(3) 3.246(3) 7_655
C(3) O(7) 3.060(2) 6_655
C(3) C(7) 3.578(4) 7_655
C(4) O(8) 3.107(4) 6_655
C(6) C(1) 3.495(3) 7_655
C(7) C(2) 3.391(3) 7_655
C(7) C(3) 3.578(4) 7_655
C(8) O(5) 3.481(3) 6_655
C(10) O(1) 3.516(3) 6_645
C(10) O(5) 3.468(2) 6_655
C(11) O(1) 3.511(3) 6_645
C(11) O(2) 3.421(2) 6_645
C(11) N(1) 3.336(3) 6_645
C(12) Cl(1) 3.563(3) .
C(14) O(1) 3.169(3) 7_655
C(15) O(1) 3.026(4) 7_655
C(18) O(2) 3.500(4) 6_645
C(23) O(6) 3.466(3) 1_545
C(24) O(6) 3.591(2) 1_545
C(25) O(7) 3.302(2) 6_645
C(28) O(3) 3.288(2) .
C(28) O(3) 3.288(2) 2_755
Cl(1) H(3) 3.27(2) 8_555
Cl(1) H(6) 2.85(4) 3_766
Cl(1) H(12) 3.17(3) .
Cl(1) H(13) 3.23(3) .
Cl(1) H(21) 3.31(3) 3_756
Cl(1) H(22) 3.14(3) 3_756
Cl(1) H(23) 3.174 1_565
O(1) H(5) 2.53(2) 7_655
O(1) H(10) 2.73(2) 6_655
O(1) H(17) 3.33(2) 7_655
O(2) H(13) 2.94(3) 8_454
O(2) H(14) 3.32(2) 6_655
O(2) H(15) 2.90(2) 8_454
O(2) H(16) 2.71(4) 6_655
O(2) H(29) 3.29(3) 7_655
O(3) H(25) 3.474 1_565
O(3) H(29) 2.51(4) .
O(4) H(2) 3.39(2) 7_655
O(4) H(27) 3.52(4) 6_655
O(5) H(2) 2.47(3) 7_655
O(5) H(7) 2.66(2) 6_645
O(5) H(9) 2.51(2) 6_645
O(5) H(26) 3.053 6_655
O(6) H(18) 2.99(2) 3_756
O(6) H(20) 3.32(2) 3_756
O(6) H(24) 2.674 1_565
O(6) H(25) 3.413 1_565
O(6) H(26) 3.309 1_565
O(7) H(2) 3.13(3) 6_645
O(7) H(27) 2.34(2) 6_655
O(7) H(28) 2.97(2) 6_655
O(8) H(3) 2.34(4) 6_645
O(8) H(4) 3.41(3) 6_645
O(8) H(11) 2.83(2) 3_756
O(8) H(20) 2.84(3) .
N(1) H(5) 3.25(3) 7_655
N(1) H(10) 3.42(2) 6_655
N(1) H(14) 3.50(2) 6_655
N(1) H(29) 3.46(3) 7_655
N(2) H(16) 3.59(2) 3_756
C(1) H(6) 3.43(4) 4_564
C(1) H(7) 3.41(4) 4_564
C(1) H(25) 3.235 1_565
C(1) H(27) 3.42(3) 1_565
C(2) H(7) 3.48(4) 4_564
C(2) H(27) 3.35(3) 1_565
C(3) H(14) 3.35(3) 6_655
C(4) H(14) 3.29(2) 6_655
C(4) H(22) 3.24(3) 6_655
C(5) H(1) 3.45(3) 7_655
C(5) H(22) 3.32(3) 6_655
C(6) H(1) 3.56(2) 7_655
C(6) H(25) 3.088 1_565
C(7) H(2) 3.36(2) 7_655
C(7) H(25) 3.210 1_565
C(8) H(1) 3.00(3) 4_565
C(8) H(2) 3.53(2) 4_565
C(8) H(19) 3.36(3) 4_555
C(8) H(20) 3.59(3) 3_756
C(8) H(22) 3.30(4) 1_565
C(8) H(24) 3.506 1_565
C(8) H(26) 3.400 1_565
C(9) H(17) 3.59(2) 4_555
C(9) H(18) 3.42(3) 3_756
C(9) H(19) 3.20(3) 4_555
C(9) H(20) 2.97(3) 3_756
C(9) H(24) 3.224 1_565
C(9) H(26) 3.580 1_565
C(10) H(18) 3.60(3) 3_756
C(10) H(24) 3.354 1_565
C(10) H(26) 3.354 1_565
C(10) H(28) 3.31(2) 6_655
C(11) H(27) 3.36(3) 6_655
C(12) H(16) 3.05(2) 3_756
C(12) H(23) 3.423 1_565
C(12) H(24) 3.147 1_565
C(14) H(2) 3.57(2) 7_655
C(15) H(2) 3.16(2) 7_655
C(15) H(9) 3.47(2) 6_645
C(17) H(3) 3.42(4) 6_645
C(17) H(11) 3.34(2) 3_756
C(17) H(20) 3.19(2) .
C(18) H(11) 3.26(2) 3_756
C(18) H(16) 3.42(2) 3_756
C(19) H(8) 3.05(4) 3_756
C(19) H(8) 3.52(4) 4_554
C(19) H(11) 3.30(3) 3_756
C(19) H(20) 2.20(2) .
C(20) H(8) 2.91(4) 3_756
C(20) H(8) 3.51(4) 4_554
C(20) H(11) 3.51(3) 3_756
C(20) H(20) 1.07(2) .
C(21) H(3) 3.26(4) 6_645
C(21) H(4) 3.55(3) 6_645
C(21) H(11) 3.56(2) 3_756
C(21) H(20) 2.11(3) .
C(22) H(3) 3.28(3) 6_645
C(22) H(4) 3.50(3) 6_645
C(22) H(20) 2.59(3) .
C(22) H(21) 3.04(2) 3_746
C(22) H(24) 3.532 3_746
C(23) H(11) 3.54(2) 1_545
C(23) H(12) 2.90(2) 1_545
C(23) H(20) 3.22(3) .
C(23) H(20) 3.55(2) 3_746
C(23) H(21) 2.84(2) 3_746
C(24) H(4) 3.53(3) 6_645
C(24) H(9) 3.53(3) 1_545
C(24) H(12) 3.32(2) 1_545
C(25) H(4) 3.13(3) 6_645
C(26) H(4) 3.13(3) 6_645
C(26) H(20) 3.34(2) .
C(27) H(4) 3.55(3) 6_645
C(27) H(9) 3.37(2) 6_645
C(28) H(13) 3.57(4) .
C(28) H(13) 3.57(4) 2_755
H(1) C(5) 3.45(3) 7_655
H(1) C(6) 3.56(2) 7_655
H(1) C(8) 3.00(3) 4_564
H(1) H(6) 2.57(5) 4_564
H(1) H(7) 2.78(5) 4_564
H(1) H(25) 3.325 1_565
H(2) O(4) 3.39(2) 7_655
H(2) O(5) 2.47(3) 7_655
H(2) O(7) 3.13(3) 6_655
H(2) C(7) 3.36(2) 7_655
H(2) C(8) 3.53(2) 4_564
H(2) C(14) 3.57(2) 7_655
H(2) C(15) 3.16(2) 7_655
H(2) H(5) 3.41(2) 7_655
H(2) H(7) 2.95(5) 4_564
H(2) H(10) 3.43(3) 6_655
H(2) H(27) 3.57(4) 1_565
H(3) Cl(1) 3.27(2) 8_454
H(3) O(8) 2.34(5) 6_655
H(3) C(17) 3.42(4) 6_655
H(3) C(21) 3.26(4) 6_655
H(3) C(22) 3.28(3) 6_655
H(3) H(14) 3.26(4) 6_655
H(3) H(16) 3.16(5) 6_655
H(3) H(22) 2.59(4) 6_655
H(4) O(8) 3.41(3) 6_655
H(4) C(21) 3.55(3) 6_655
H(4) C(22) 3.50(3) 6_655
H(4) C(24) 3.53(3) 6_655
H(4) C(25) 3.13(3) 6_655
H(4) C(26) 3.13(3) 6_655
H(4) C(27) 3.55(3) 6_655
H(4) H(7) 3.24(4) 6_645
H(4) H(22) 2.77(4) 6_655
H(4) H(26) 3.071 6_655
H(4) H(27) 3.28(5) 6_655
H(5) O(1) 2.53(2) 7_655
H(5) N(1) 3.25(3) 7_655
H(5) H(2) 3.41(2) 7_655
H(5) H(29) 3.31(5) .
H(6) Cl(1) 2.85(4) 3_766
H(6) C(1) 3.43(4) 4_565
H(6) H(1) 2.57(5) 4_565
H(6) H(19) 3.16(5) 4_555
H(6) H(22) 3.24(6) 1_565
H(7) O(5) 2.66(2) 6_655
H(7) C(1) 3.41(4) 4_565
H(7) C(2) 3.48(4) 4_565
H(7) H(1) 2.78(5) 4_565
H(7) H(2) 2.95(5) 4_565
H(7) H(4) 3.24(4) 6_655
H(7) H(22) 3.05(6) 1_565
H(7) H(24) 3.480 1_565
H(7) H(26) 2.773 1_565
H(8) C(19) 3.05(4) 3_756
H(8) C(19) 3.52(4) 4_555
H(8) C(20) 2.91(4) 3_756
H(8) C(20) 3.51(4) 4_555
H(8) H(17) 3.19(4) 3_756
H(8) H(17) 2.89(4) 4_555
H(8) H(18) 2.62(5) 3_756
H(8) H(19) 3.02(4) 3_756
H(8) H(19) 2.72(6) 4_555
H(8) H(20) 2.35(6) 3_756
H(8) H(24) 3.497 1_565
H(9) O(5) 2.51(2) 6_655
H(9) C(15) 3.47(2) 6_655
H(9) C(24) 3.53(3) 1_565
H(9) C(27) 3.37(2) 6_655
H(9) H(24) 3.468 1_565
H(9) H(25) 3.572 1_565
H(9) H(26) 2.793 1_565
H(9) H(28) 2.51(3) 6_655
H(10) O(1) 2.73(2) 6_645
H(10) N(1) 3.42(2) 6_645
H(10) H(2) 3.43(3) 6_645
H(10) H(28) 3.34(2) 6_655
H(11) O(8) 2.83(2) 3_756
H(11) C(17) 3.34(2) 3_756
H(11) C(18) 3.26(2) 3_756
H(11) C(19) 3.30(3) 3_756
H(11) C(20) 3.51(3) 3_756
H(11) C(21) 3.56(2) 3_756
H(11) C(23) 3.54(2) 1_565
H(11) H(15) 3.37(3) 3_756
H(11) H(16) 2.58(3) 3_756
H(11) H(18) 2.82(5) 3_756
H(11) H(20) 3.16(4) 3_756
H(11) H(21) 3.07(3) 3_756
H(11) H(23) 3.396 1_565
H(11) H(24) 2.865 1_565
H(12) Cl(1) 3.17(3) .
H(12) C(23) 2.90(2) 1_565
H(12) C(24) 3.32(2) 1_565
H(12) H(21) 3.48(3) 3_756
H(12) H(23) 2.580 1_565
H(12) H(24) 2.573 1_565
H(12) H(25) 2.799 1_565
H(12) H(29) 3.34(6) .
H(13) Cl(1) 3.23(3) .
H(13) O(2) 2.94(3) 8_555
H(13) C(28) 3.57(4) .
H(13) H(16) 2.86(3) 3_756
H(13) H(29) 3.05(6) .
H(14) O(2) 3.32(2) 6_645
H(14) N(1) 3.50(2) 6_645
H(14) C(3) 3.35(3) 6_645
H(14) C(4) 3.29(2) 6_645
H(14) H(3) 3.26(4) 6_645
H(14) H(27) 3.10(4) 6_655
H(15) O(2) 2.90(2) 8_555
H(15) H(11) 3.37(3) 3_756
H(15) H(16) 3.08(3) 3_756
H(16) O(2) 2.71(4) 6_645
H(16) N(2) 3.59(2) 3_756
H(16) C(12) 3.05(2) 3_756
H(16) C(18) 3.42(2) 3_756
H(16) H(3) 3.16(5) 6_645
H(16) H(11) 2.58(3) 3_756
H(16) H(13) 2.86(3) 3_756
H(16) H(15) 3.08(3) 3_756
H(16) H(16) 2.87(3) 3_756
H(17) O(1) 3.33(2) 7_655
H(17) C(9) 3.59(2) 4_554
H(17) H(8) 3.19(4) 3_756
H(17) H(8) 2.89(4) 4_554
H(17) H(17) 3.09(5) 2_755
H(17) H(18) 3.44(5) 2_755
H(17) H(20) 2.86(3) .
H(18) O(6) 2.99(2) 3_756
H(18) C(9) 3.42(3) 3_756
H(18) C(10) 3.60(3) 3_756
H(18) H(8) 2.62(5) 3_756
H(18) H(11) 2.82(5) 3_756
H(18) H(17) 3.44(5) 2_755
H(18) H(20) 2.33(3) .
H(19) C(8) 3.36(3) 4_554
H(19) C(9) 3.20(3) 4_554
H(19) H(6) 3.16(5) 4_554
H(19) H(8) 3.02(4) 3_756
H(19) H(8) 2.72(6) 4_554
H(19) H(20) 1.65(3) .
H(20) O(6) 3.32(2) 3_756
H(20) O(8) 2.84(3) .
H(20) C(8) 3.59(3) 3_756
H(20) C(9) 2.97(3) 3_756
H(20) C(17) 3.19(2) .
H(20) C(19) 2.20(2) .
H(20) C(20) 1.07(2) .
H(20) C(21) 2.11(3) .
H(20) C(22) 2.59(3) .
H(20) C(23) 3.22(3) .
H(20) C(23) 3.55(2) 3_746
H(20) C(26) 3.34(2) .
H(20) H(8) 2.35(6) 3_756
H(20) H(11) 3.16(4) 3_756
H(20) H(17) 2.86(3) .
H(20) H(18) 2.33(3) .
H(20) H(19) 1.65(3) .
H(20) H(21) 2.26(5) .
H(20) H(21) 3.31(3) 3_746
H(20) H(22) 3.49(6) .
H(20) H(23) 2.817 .
H(20) H(24) 2.741 3_746
H(21) Cl(1) 3.31(3) 3_756
H(21) C(22) 3.04(2) 3_746
H(21) C(23) 2.84(2) 3_746
H(21) H(11) 3.07(3) 3_756
H(21) H(12) 3.48(3) 3_756
H(21) H(20) 2.26(5) .
H(21) H(20) 3.31(3) 3_746
H(21) H(21) 2.39(3) 3_746
H(21) H(23) 2.650 3_746
H(21) H(24) 2.498 3_746
H(22) Cl(1) 3.14(3) 3_756
H(22) C(4) 3.24(3) 6_645
H(22) C(5) 3.32(3) 6_645
H(22) C(8) 3.30(4) 1_545
H(22) H(3) 2.59(4) 6_645
H(22) H(4) 2.77(4) 6_645
H(22) H(6) 3.24(6) 1_545
H(22) H(7) 3.05(6) 1_545
H(22) H(20) 3.49(6) .
H(23) Cl(1) 3.174 1_545
H(23) C(12) 3.423 1_545
H(23) H(11) 3.396 1_545
H(23) H(12) 2.580 1_545
H(23) H(20) 2.817 .
H(23) H(21) 2.650 3_746
H(24) O(6) 2.674 1_545
H(24) C(8) 3.506 1_545
H(24) C(9) 3.224 1_545
H(24) C(10) 3.354 1_545
H(24) C(12) 3.147 1_545
H(24) C(22) 3.532 3_746
H(24) H(7) 3.480 1_545
H(24) H(8) 3.497 1_545
H(24) H(9) 3.468 1_545
H(24) H(11) 2.865 1_545
H(24) H(12) 2.573 1_545
H(24) H(20) 2.741 3_746
H(24) H(21) 2.498 3_746
H(25) O(3) 3.474 1_545
H(25) O(6) 3.413 1_545
H(25) C(1) 3.235 1_545
H(25) C(6) 3.088 1_545
H(25) C(7) 3.210 1_545
H(25) H(1) 3.325 1_545
H(25) H(9) 3.572 1_545
H(25) H(12) 2.799 1_545
H(26) O(5) 3.053 6_645
H(26) O(6) 3.309 1_545
H(26) C(8) 3.400 1_545
H(26) C(9) 3.580 1_545
H(26) C(10) 3.354 1_545
H(26) H(4) 3.071 6_645
H(26) H(7) 2.773 1_545
H(26) H(9) 2.793 1_545
H(27) O(4) 3.52(4) 6_645
H(27) O(7) 2.34(2) 6_645
H(27) C(1) 3.42(3) 1_545
H(27) C(2) 3.35(3) 1_545
H(27) C(11) 3.36(3) 6_645
H(27) H(2) 3.57(4) 1_545
H(27) H(4) 3.28(5) 6_645
H(27) H(14) 3.10(4) 6_645
H(28) O(7) 2.97(2) 6_645
H(28) C(10) 3.31(2) 6_645
H(28) H(9) 2.51(3) 6_645
H(28) H(10) 3.34(2) 6_645
H(29) O(2) 3.29(3) 7_655
H(29) O(3) 2.51(4) .
H(29) N(1) 3.46(3) 7_655
H(29) H(5) 3.31(5) .
H(29) H(12) 3.34(6) .
H(29) H(13) 3.05(6) .

loop_
_geom_torsion_atom_site_label_1
_geom_torsion_atom_site_label_2
_geom_torsion_atom_site_label_3
_geom_torsion_atom_site_label_4
_geom_torsion
C(7) O(4) C(14) C(13) 116.4(2)
C(7) O(4) C(14) C(15) -124.3(2)
C(14) O(4) C(7) O(3) -9.3(3)
C(14) O(4) C(7) C(6) 169.29(17)
C(10) O(6) C(11) O(7) -0.4(2)
C(10) O(6) C(11) N(2) -179.43(16)
C(11) O(6) C(10) C(9) 167.07(19)
C(17) O(8) C(21) C(20) 45.39(18)
C(17) O(8) C(21) C(22) 168.52(19)
C(17) O(8) C(21) C(26) -72.2(2)
C(21) O(8) C(17) C(16) 68.9(2)
C(21) O(8) C(17) C(18) -167.90(18)
C(21) O(8) C(17) C(19) -47.85(17)
O(1) N(1) C(3) C(2) 13.4(3)
O(1) N(1) C(3) C(4) -166.4(2)
O(2) N(1) C(3) C(2) -166.6(2)
O(2) N(1) C(3) C(4) 13.6(3)
C(12) N(2) C(11) O(6) -8.5(2)
C(12) N(2) C(11) O(7) 172.45(18)
C(11) N(2) C(13) C(14) 109.8(2)
C(11) N(2) C(13) C(18) -128.8(2)
C(13) N(2) C(11) O(6) 176.16(15)
C(13) N(2) C(11) O(7) -2.9(2)
C(12) N(2) C(13) C(14) -65.6(2)
C(12) N(2) C(13) C(18) 55.7(2)
C(2) C(1) C(6) C(5) -1.0(3)
C(2) C(1) C(6) C(7) 174.9(2)
C(6) C(1) C(2) C(3) -0.1(2)
C(1) C(2) C(3) N(1) -178.6(2)
C(1) C(2) C(3) C(4) 1.1(4)
N(1) C(3) C(4) C(5) 178.6(2)
C(2) C(3) C(4) C(5) -1.1(4)
C(3) C(4) C(5) C(6) 0.0(3)
C(4) C(5) C(6) C(1) 1.0(4)
C(4) C(5) C(6) C(7) -174.7(2)
C(1) C(6) C(7) O(3) -3.2(3)
C(1) C(6) C(7) O(4) 178.2(2)
C(5) C(6) C(7) O(3) 172.6(2)
C(5) C(6) C(7) O(4) -6.0(3)
C(8) C(9) C(10) O(6) 122.9(4)
N(2) C(13) C(14) O(4) -45.8(2)
N(2) C(13) C(14) C(15) -164.9(2)
N(2) C(13) C(18) C(17) 174.1(2)
C(14) C(13) C(18) C(17) -60.7(2)
C(18) C(13) C(14) O(4) -170.44(17)
C(18) C(13) C(14) C(15) 70.5(2)
O(4) C(14) C(15) O(5) 18.9(4)
O(4) C(14) C(15) C(16) -157.3(2)
C(13) C(14) C(15) O(5) 141.3(2)
C(13) C(14) C(15) C(16) -34.9(3)
O(5) C(15) C(16) C(17) 173.0(2)
O(5) C(15) C(16) C(27) -13.2(4)
C(14) C(15) C(16) C(17) -10.9(4)
C(14) C(15) C(16) C(27) 162.9(2)
C(15) C(16) C(17) O(8) 140.4(2)
C(15) C(16) C(17) C(18) 21.5(4)
C(15) C(16) C(17) C(19) -109.1(2)
C(15) C(16) C(27) C(26) -173.5(2)
C(17) C(16) C(27) C(26) 0.5(4)
C(27) C(16) C(17) O(8) -33.5(3)
C(27) C(16) C(17) C(18) -152.4(2)
C(27) C(16) C(17) C(19) 77.1(3)
O(8) C(17) C(18) C(13) -103.8(2)
O(8) C(17) C(19) C(20) 30.36(18)
C(16) C(17) C(18) C(13) 15.4(3)
C(16) C(17) C(19) C(20) -84.0(2)
C(18) C(17) C(19) C(20) 145.46(18)
C(19) C(17) C(18) C(13) 144.4(2)
C(17) C(19) C(20) C(21) -4.0(2)
C(19) C(20) C(21) O(8) -23.8(2)
C(19) C(20) C(21) C(22) -140.50(18)
C(19) C(20) C(21) C(26) 91.7(2)
O(8) C(21) C(22) C(23) 166.2(2)
O(8) C(21) C(26) C(25) -134.3(2)
O(8) C(21) C(26) C(27) 38.4(3)
C(20) C(21) C(22) C(23) -79.4(2)
C(20) C(21) C(26) C(25) 113.5(3)
C(20) C(21) C(26) C(27) -73.9(3)
C(22) C(21) C(26) C(25) -17.3(4)
C(22) C(21) C(26) C(27) 155.4(2)
C(26) C(21) C(22) C(23) 48.5(3)
C(21) C(22) C(23) C(24) -64.2(3)
C(22) C(23) C(24) C(25) 45.8(4)
C(23) C(24) C(25) C(26) -14.3(4)
C(24) C(25) C(26) C(21) 0.3(5)
C(24) C(25) C(26) C(27) -171.8(3)
C(21) C(26) C(27) C(16) -2.8(4)
C(25) C(26) C(27) C(16) 169.9(3)
